data_1525505
loop_
_publ_author_name
'Zandbergen, H.W.'
'van Tendeloo, G.'
'de Mooij, D.B.'
'Buschow, K.H.J.'

_publ_section_title
;
 Crystal structure of Eu Mg4
;
_journal_name_full 'Journal of the Less-Common Metals'
_journal_page_first 375
_journal_page_last 380
_journal_volume 154
_journal_year 1989
_chemical_formula_sum 'Eu Mg4'
_space_group_IT_number 194
_symmetry_space_group_name_Hall '-P 6c 2c'
_symmetry_space_group_name_H-M 'P 63/m m c'
_cell_angle_alpha 90
_cell_angle_beta 90
_cell_angle_gamma 120
_cell_formula_units_Z 18
_cell_length_a 10.416
_cell_length_b 10.416
_cell_length_c 28.051
_cell_volume 2635.609
_citation_journal_id_ASTM JCOMAH
_cod_data_source_file Zandbergen_JCOMAH_1989_1861.cif
_cod_data_source_block Eu1Mg4
_cod_original_formula_sum 'Eu1 Mg4'
_cod_database_code 1525505

loop_
_symmetry_equiv_pos_as_xyz
x,y,z
x-y,x,z+1/2
-y,x-y,z
-x,-y,z+1/2
-x+y,-x,z
y,-x+y,z+1/2
-y,-x,-z+1/2
x-y,-y,-z
x,x-y,-z+1/2
y,x,-z
-x+y,y,-z+1/2
-x,-x+y,-z
-x,-y,-z
-x+y,-x,-z-1/2
y,-x+y,-z
x,y,-z-1/2
x-y,x,-z
-y,x-y,-z-1/2
y,x,z-1/2
-x+y,y,z
-x,-x+y,z-1/2
-y,-x,z
x-y,-y,z-1/2
x,x-y,z

loop_
_atom_site_label
_atom_site_type_symbol
_atom_site_fract_x
_atom_site_fract_y
_atom_site_fract_z
_atom_site_occupancy
_atom_site_U_iso_or_equiv
Mg1 Mg 0 0 0.1698 1 0.0
Mg4 Mg 0.5 0 0 1 0.0
Mg9 Mg 0.2063 0.4126 0.1844 1 0.0
Mg6 Mg 0.5 0 0.1075 1 0.0
Mg5 Mg 0.8989 0.7978 0.25 1 0.0
Eu2 Eu 0.1352 0.2704 0.0696 1 0.0
Mg3 Mg 0.3333 0.6667 0.863 1 0.0
Mg7 Mg 0.7679 0.5358 0.0466 1 0.0
Mg8 Mg 0.8323 0.6646 0.1471 1 0.0
Mg2 Mg 0.3333 0.6667 0.0398 1 0.0
Eu1 Eu 0.5342 0.0684 0.25 1 0.0
